data_2201614
loop_
_publ_author_name
'Mario Cetina'
'Draginja Mrvo\<s-Sermek'
'Marijana Juki\'c'
'Vladimir Rapi\'c'

_publ_section_title
;
 Methyl 3-ferrocenylpropanoate
;
_journal_issue 11
_journal_name_full 'Acta Crystallographica Section E'
_journal_page_first m676
_journal_page_last m678
_journal_paper_doi 10.1107/S1600536802019141
_journal_volume 58
_journal_year 2002
_chemical_formula_iupac '[Fe (C5 H5) (C9 H11 O2)]'
_chemical_formula_moiety 'C14 H16 Fe O2'
_chemical_formula_sum 'C14 H16 Fe O2'
_chemical_formula_weight 272.12
_chemical_melting_point 310.5(5)
_chemical_name_common 'Methyl 3-ferrocenylpropanoate'
_chemical_name_systematic
;
Methyl 3-ferrocenylpropanoate
;
_space_group_IT_number 15
_symmetry_cell_setting monoclinic
_symmetry_space_group_name_Hall '-C 2yc'
_symmetry_space_group_name_H-M 'C 1 2/c 1'
_atom_sites_solution_hydrogens geom
_atom_sites_solution_primary direct
_atom_sites_solution_secondary difmap
_cell_angle_alpha 90.00
_cell_angle_beta 96.380(10)
_cell_angle_gamma 90.00
_cell_formula_units_Z 8
_cell_length_a 29.425(9)
_cell_length_b 6.1454(9)
_cell_length_c 13.739(2)
_cell_measurement_reflns_used 28
_cell_measurement_temperature 295(2)
_cell_measurement_theta_max 13.3
_cell_measurement_theta_min 6.2
_cell_volume 2469.0(9)
_computing_cell_refinement STADI4
_computing_data_collection 'STADI4 (Stoe & Cie, 1995)'
_computing_data_reduction 'X-RED (Stoe & Cie, 1995)'
_computing_molecular_graphics 'WinGX (Farrugia, 1999)'
_computing_publication_material SHELXL97
_computing_structure_refinement 'SHELXL97 (Sheldrick, 1997)'
_computing_structure_solution 'SHELXS97 (Sheldrick, 1997)'
_diffrn_ambient_temperature 295(2)
_diffrn_measured_fraction_theta_full 0.990
_diffrn_measured_fraction_theta_max 0.990
_diffrn_measurement_device_type 'Philips PW1100 diffractometer updated by Stoe'
_diffrn_measurement_method \w
_diffrn_radiation_monochromator graphite
_diffrn_radiation_source 'fine-focus sealed tube'
_diffrn_radiation_type MoK\a
_diffrn_radiation_wavelength 0.71073
_diffrn_reflns_av_R_equivalents 0.0157
_diffrn_reflns_av_sigmaI/netI 0.0214
_diffrn_reflns_limit_h_max 39
_diffrn_reflns_limit_h_min -40
_diffrn_reflns_limit_k_max 8
_diffrn_reflns_limit_k_min 0
_diffrn_reflns_limit_l_max 18
_diffrn_reflns_limit_l_min 0
_diffrn_reflns_number 3235
_diffrn_reflns_theta_full 28.93
_diffrn_reflns_theta_max 28.93
_diffrn_reflns_theta_min 2.79
_diffrn_standards_decay_% 2.4
_diffrn_standards_interval_time 120
_diffrn_standards_number 4
_exptl_absorpt_coefficient_mu 1.207
_exptl_absorpt_correction_T_max 0.5020
_exptl_absorpt_correction_T_min 0.3062
_exptl_absorpt_correction_type '\y scan'
_exptl_absorpt_process_details '(North et al., 1968)'
_exptl_crystal_colour Orange
_exptl_crystal_density_diffrn 1.464
_exptl_crystal_density_meas ?
_exptl_crystal_density_method 'not measured'
_exptl_crystal_description Prismatic
_exptl_crystal_F_000 1136
_exptl_crystal_size_max 0.90
_exptl_crystal_size_mid 0.75
_exptl_crystal_size_min 0.60
_refine_diff_density_max 0.360
_refine_diff_density_min -0.217
_refine_ls_extinction_coef 0.0027(4)
_refine_ls_extinction_expression Fc^*^=kFc[1+0.001xFc^2^\l^3^/sin(2\q)]^-1/4^
_refine_ls_extinction_method SHELXL97
_refine_ls_goodness_of_fit_ref 1.070
_refine_ls_hydrogen_treatment constr
_refine_ls_matrix_type full
_refine_ls_number_parameters 155
_refine_ls_number_reflns 3235
_refine_ls_number_restraints 0
_refine_ls_restrained_S_all 1.070
_refine_ls_R_factor_all 0.0488
_refine_ls_R_factor_gt 0.0357
_refine_ls_shift/su_max 0.001
_refine_ls_shift/su_mean 0.000
_refine_ls_structure_factor_coef Fsqd
_refine_ls_weighting_details 'calc w = 1/[\s^2^(Fo^2^)+(0.0571P)^2^+0.5699P] where P = (Fo^2^+2Fc^2^)/3'
_refine_ls_weighting_scheme calc
_refine_ls_wR_factor_gt 0.0936
_refine_ls_wR_factor_ref 0.0991
_reflns_number_gt 2526
_reflns_number_total 3235
_reflns_threshold_expression I>2\s(I)
_cod_data_source_file om6109.cif
_cod_data_source_block I
_cod_depositor_comments
;
The following automatic conversions were performed:
'_symmetry_cell_setting' value 'Monoclinic' changed to 'monoclinic'
according to '/home/saulius/struct/CIF-dictionaries/cif_core.dic'
dictionary named 'cif_core.dic' version 2.4.1 from 2010-06-29.

Automatic conversion script
Id: cif_fix_enum 1527 2010-12-29 10:47:43Z saulius 

The following automatic conversions were performed:

'_chemical_melting_point' value '310-311 K' was changed to '310.5(5)'
- the average value was taken and precision was estimated.

Automatic conversion script
Id: cif_fix_values 1646 2011-03-28 12:23:43Z adriana 

The following automatic conversions were performed:

'_chemical_melting_point' value '310-311 K' was changed to '310.5(5)'
- the average value was taken and precision was
estimated.

'_symmetry_cell_setting' value 'Monoclinic' changed to
'monoclinic' according to
/home/saulius/struct/CIF-dictionaries/cif_core.dic dictionary named
'cif_core.dic' version 2.4.1 from 2010-06-29.

Automatic conversion script
Id: cif_fix_values 1715 2011-07-08 13:25:40Z adriana 

The following automatic conversions were performed:

'_exptl_crystal_density_meas' value 'none' was changed to '?' - the
value is perceived as not measured.

Automatic conversion script
Id: cif_fix_values 3008 2015-01-20 13:52:24Z robertas 
;
_cod_original_sg_symbol_H-M 'C 2/c'
_cod_database_code 2201614
_cod_database_fobs_code 2201614

loop_
_symmetry_equiv_pos_as_xyz
'x, y, z'
'-x, y, -z+1/2'
'x+1/2, y+1/2, z'
'-x+1/2, y+1/2, -z+1/2'
'-x, -y, -z'
'x, -y, z-1/2'
'-x+1/2, -y+1/2, -z'
'x+1/2, -y+1/2, z-1/2'

loop_
_atom_site_label
_atom_site_fract_x
_atom_site_fract_y
_atom_site_fract_z
_atom_site_U_iso_or_equiv
_atom_site_adp_type
_atom_site_calc_flag
_atom_site_refinement_flags
_atom_site_occupancy
_atom_site_disorder_assembly
_atom_site_disorder_group
_atom_site_type_symbol
Fe 0.162609(8) 0.23232(4) 0.382015(17) 0.03872(11) Uani d . 1 . . Fe
O1 0.00024(5) 0.4304(3) 0.12230(13) 0.0702(5) Uani d . 1 . . O
O2 0.02558(5) 0.7711(2) 0.14370(13) 0.0568(4) Uani d . 1 . . O
C1 0.13518(7) 0.1983(3) 0.23815(13) 0.0442(4) Uani d . 1 . . C
C2 0.17506(7) 0.3304(4) 0.24491(14) 0.0508(4) Uani d . 1 . . C
H2 0.1765 0.4733 0.2232 0.061 Uiso calc R 1 . . H
C3 0.21260(7) 0.2056(4) 0.29097(17) 0.0586(5) Uani d . 1 . . C
H3 0.2427 0.2531 0.3043 0.070 Uiso calc R 1 . . H
C4 0.19594(8) -0.0021(4) 0.31245(16) 0.0579(5) Uani d . 1 . . C
H4 0.2130 -0.1157 0.3425 0.069 Uiso calc R 1 . . H
C5 0.14835(8) -0.0068(3) 0.28002(15) 0.0538(5) Uani d . 1 . . C
H5 0.1290 -0.1248 0.2853 0.065 Uiso calc R 1 . . H
C6 0.11346(8) 0.3602(5) 0.45857(14) 0.0612(6) Uani d . 1 . . C
H6 0.0838 0.3948 0.4329 0.073 Uiso calc R 1 . . H
C7 0.15144(9) 0.4999(4) 0.46429(16) 0.0633(6) Uani d . 1 . . C
H7 0.1514 0.6437 0.4432 0.076 Uiso calc R 1 . . H
C8 0.18986(8) 0.3822(5) 0.50805(15) 0.0656(6) Uani d . 1 . . C
H8 0.2196 0.4348 0.5206 0.079 Uiso calc R 1 . . H
C9 0.17499(9) 0.1724(5) 0.52890(15) 0.0648(6) Uani d . 1 . . C
H9 0.1932 0.0613 0.5580 0.078 Uiso calc R 1 . . H
C10 0.12835(8) 0.1588(5) 0.49862(15) 0.0648(6) Uani d . 1 . . C
H10 0.1101 0.0368 0.5040 0.078 Uiso calc R 1 . . H
C11 0.08782(7) 0.2551(3) 0.19239(17) 0.0513(5) Uani d . 1 . . C
H11A 0.0657 0.1809 0.2279 0.062 Uiso calc R 1 . . H
H11B 0.0840 0.2021 0.1255 0.062 Uiso calc R 1 . . H
C12 0.07790(6) 0.4962(3) 0.19192(14) 0.0456(4) Uani d . 1 . . C
H12A 0.0825 0.5496 0.2587 0.055 Uiso calc R 1 . . H
H12B 0.0997 0.5698 0.1552 0.055 Uiso calc R 1 . . H
C13 0.03046(6) 0.5547(3) 0.14850(12) 0.0439(4) Uani d . 1 . . C
C14 -0.01873(7) 0.8526(4) 0.10525(17) 0.0616(5) Uani d . 1 . . C
H14A -0.0181 1.0088 0.1047 0.092 Uiso calc R 1 . . H
H14B -0.0413 0.8035 0.1457 0.092 Uiso calc R 1 . . H
H14C -0.0263 0.7998 0.0397 0.092 Uiso calc R 1 . . H

loop_
_atom_site_aniso_label
_atom_site_aniso_U_11
_atom_site_aniso_U_22
_atom_site_aniso_U_33
_atom_site_aniso_U_12
_atom_site_aniso_U_13
_atom_site_aniso_U_23
Fe 0.03949(16) 0.04113(16) 0.03594(15) -0.00205(10) 0.00601(10) -0.00138(9)
O1 0.0583(9) 0.0492(8) 0.0977(13) -0.0082(7) -0.0158(8) 0.0034(8)
O2 0.0563(8) 0.0422(7) 0.0708(10) 0.0002(6) 0.0029(7) 0.0001(6)
C1 0.0497(10) 0.0455(9) 0.0372(8) 0.0004(8) 0.0037(7) -0.0084(7)
C2 0.0519(11) 0.0588(11) 0.0433(9) -0.0047(9) 0.0125(8) 0.0037(9)
C3 0.0446(10) 0.0807(15) 0.0523(11) 0.0036(10) 0.0125(8) 0.0017(10)
C4 0.0581(12) 0.0603(12) 0.0553(11) 0.0167(10) 0.0069(10) -0.0061(9)
C5 0.0629(12) 0.0419(10) 0.0559(11) 0.0018(8) 0.0040(9) -0.0109(8)
C6 0.0545(11) 0.0905(17) 0.0397(9) 0.0186(12) 0.0102(8) -0.0035(11)
C7 0.0923(17) 0.0497(11) 0.0496(11) 0.0059(11) 0.0151(11) -0.0105(9)
C8 0.0615(13) 0.0838(17) 0.0497(11) -0.0095(12) -0.0017(10) -0.0186(11)
C9 0.0776(15) 0.0749(15) 0.0410(10) 0.0176(13) 0.0027(10) 0.0057(10)
C10 0.0729(15) 0.0760(15) 0.0489(11) -0.0108(13) 0.0219(10) 0.0058(11)
C11 0.0534(11) 0.0455(10) 0.0519(10) -0.0009(8) -0.0080(9) -0.0098(8)
C12 0.0486(10) 0.0438(9) 0.0444(9) -0.0050(7) 0.0052(8) -0.0012(7)
C13 0.0511(10) 0.0428(9) 0.0383(8) -0.0031(8) 0.0071(7) 0.0004(7)
C14 0.0637(13) 0.0537(12) 0.0679(13) 0.0091(10) 0.0091(10) 0.0101(10)

loop_
_atom_type_symbol
_atom_type_description
_atom_type_scat_dispersion_real
_atom_type_scat_dispersion_imag
_atom_type_scat_source
Fe Fe 0.3463 0.8444 'International Tables Vol C Tables 4.2.6.8 and 6.1.1.4'
C C 0.0033 0.0016 'International Tables Vol C Tables 4.2.6.8 and 6.1.1.4'
O O 0.0106 0.0060 'International Tables Vol C Tables 4.2.6.8 and 6.1.1.4'
H H 0.0000 0.0000 'International Tables Vol C Tables 4.2.6.8 and 6.1.1.4'

loop_
_geom_angle_atom_site_label_1
_geom_angle_atom_site_label_2
_geom_angle_atom_site_label_3
_geom_angle
_geom_angle_publ_flag
C10 Fe C6 40.33(11) no
C10 Fe C4 121.20(11) no
C6 Fe C4 156.93(11) no
C10 Fe C3 156.64(11) no
C6 Fe C3 161.56(10) no
C4 Fe C3 40.43(10) no
C10 Fe C5 107.36(10) no
C6 Fe C5 121.88(10) no
C4 Fe C5 40.78(8) no
C3 Fe C5 68.19(10) no
C10 Fe C7 67.61(11) no
C6 Fe C7 40.27(10) no
C4 Fe C7 160.62(10) no
C3 Fe C7 125.12(10) no
C5 Fe C7 157.79(10) no
C10 Fe C9 39.88(9) no
C6 Fe C9 67.59(9) no
C4 Fe C9 107.05(10) no
C3 Fe C9 121.95(10) no
C5 Fe C9 123.27(10) no
C7 Fe C9 67.70(10) no
C10 Fe C8 67.38(10) no
C6 Fe C8 67.87(10) no
C4 Fe C8 123.46(10) no
C3 Fe C8 108.29(10) no
C5 Fe C8 159.52(10) no
C7 Fe C8 40.60(10) no
C9 Fe C8 40.08(11) no
C10 Fe C2 160.61(9) no
C6 Fe C2 124.80(9) no
C4 Fe C2 68.44(9) no
C3 Fe C2 41.02(9) no
C5 Fe C2 67.97(9) no
C7 Fe C2 109.15(9) no
C9 Fe C2 158.45(10) no
C8 Fe C2 123.54(10) no
C10 Fe C1 123.83(9) no
C6 Fe C1 108.02(8) no
C4 Fe C1 68.68(8) no
C3 Fe C1 68.66(9) no
C5 Fe C1 40.54(8) no
C7 Fe C1 122.85(9) no
C9 Fe C1 159.48(11) no
C8 Fe C1 158.87(10) no
C2 Fe C1 40.47(8) no
C13 O2 C14 116.83(17) yes
C2 C1 C5 107.09(18) yes
C2 C1 C11 127.90(19) yes
C5 C1 C11 124.97(18) yes
C2 C1 Fe 69.32(10) no
C5 C1 Fe 69.00(11) no
C11 C1 Fe 128.53(14) no
C1 C2 C3 108.3(2) yes
C1 C2 Fe 70.21(11) no
C3 C2 Fe 69.17(12) no
C1 C2 H2 125.9 no
C3 C2 H2 125.9 no
Fe C2 H2 126.3 no
C4 C3 C2 107.94(19) yes
C4 C3 Fe 69.73(12) no
C2 C3 Fe 69.81(11) no
C4 C3 H3 126.0 no
C2 C3 H3 126.0 no
Fe C3 H3 126.0 no
C3 C4 C5 107.83(19) yes
C3 C4 Fe 69.84(12) no
C5 C4 Fe 69.71(11) no
C3 C4 H4 126.1 no
C5 C4 H4 126.1 no
Fe C4 H4 125.9 no
C1 C5 C4 108.87(19) yes
C1 C5 Fe 70.46(11) no
C4 C5 Fe 69.52(11) no
C1 C5 H5 125.6 no
C4 C5 H5 125.6 no
Fe C5 H5 126.0 no
C10 C6 C7 107.8(2) yes
C10 C6 Fe 69.76(12) no
C7 C6 Fe 70.04(12) no
C10 C6 H6 126.1 no
C7 C6 H6 126.1 no
Fe C6 H6 125.7 no
C6 C7 C8 107.7(2) yes
C6 C7 Fe 69.69(12) no
C8 C7 Fe 69.78(12) no
C6 C7 H7 126.2 no
C8 C7 H7 126.2 no
Fe C7 H7 125.9 no
C9 C8 C7 107.7(2) yes
C9 C8 Fe 69.92(12) no
C7 C8 Fe 69.62(11) no
C9 C8 H8 126.2 no
C7 C8 H8 126.2 no
Fe C8 H8 125.9 no
C10 C9 C8 108.3(2) yes
C10 C9 Fe 69.76(12) no
C8 C9 Fe 69.99(12) no
C10 C9 H9 125.8 no
C8 C9 H9 125.8 no
Fe C9 H9 126.0 no
C9 C10 C6 108.6(2) yes
C9 C10 Fe 70.36(13) no
C6 C10 Fe 69.91(11) no
C9 C10 H10 125.7 no
C6 C10 H10 125.7 no
Fe C10 H10 125.6 no
C1 C11 C12 113.53(16) yes
C1 C11 H11A 108.9 no
C12 C11 H11A 108.9 no
C1 C11 H11B 108.9 no
C12 C11 H11B 108.9 no
H11A C11 H11B 107.7 no
C13 C12 C11 114.07(16) yes
C13 C12 H12A 108.7 no
C11 C12 H12A 108.7 no
C13 C12 H12B 108.7 no
C11 C12 H12B 108.7 no
H12A C12 H12B 107.6 no
O1 C13 O2 123.16(19) yes
O1 C13 C12 126.48(18) yes
O2 C13 C12 110.35(16) yes
O2 C14 H14A 109.5 no
O2 C14 H14B 109.5 no
H14A C14 H14B 109.5 no
O2 C14 H14C 109.5 no
H14A C14 H14C 109.5 no
H14B C14 H14C 109.5 no

loop_
_geom_bond_atom_site_label_1
_geom_bond_atom_site_label_2
_geom_bond_site_symmetry_2
_geom_bond_distance
_geom_bond_publ_flag
C C(Cp)(av.)subst. . 1.421(3) yes
C C(Cp)(av.)unsubst. . 1.404(4) yes
Fe C10 . 2.036(2) no
Fe C6 . 2.038(2) no
Fe C4 . 2.039(2) no
Fe C3 . 2.041(2) no
Fe C5 . 2.0417(19) no
Fe C7 . 2.043(2) no
Fe C9 . 2.044(2) no
Fe C8 . 2.045(2) no
Fe C2 . 2.0492(19) no
Fe C1 . 2.0609(18) no
O1 C13 . 1.197(2) yes
O2 C13 . 1.338(2) yes
O2 C14 . 1.441(2) yes
C1 C2 . 1.422(3) no
C1 C5 . 1.421(3) no
C1 C11 . 1.505(3) yes
C2 C3 . 1.433(3) no
C2 H2 . 0.9300 no
C3 C4 . 1.410(3) no
C3 H3 . 0.9300 no
C4 C5 . 1.422(3) no
C4 H4 . 0.9300 no
C5 H5 . 0.9300 no
C6 C10 . 1.404(4) no
C6 C7 . 1.405(4) no
C6 H6 . 0.9300 no
C7 C8 . 1.418(3) no
C7 H7 . 0.9300 no
C8 C9 . 1.401(4) no
C8 H8 . 0.9300 no
C9 C10 . 1.392(3) no
C9 H9 . 0.9300 no
C10 H10 . 0.9300 no
C11 C12 . 1.510(3) yes
C11 H11A . 0.9700 no
C11 H11B . 0.9700 no
C12 C13 . 1.500(3) yes
C12 H12A . 0.9700 no
C12 H12B . 0.9700 no
C14 H14A . 0.9600 no
C14 H14B . 0.9600 no
C14 H14C . 0.9600 no

loop_
_geom_torsion_atom_site_label_1
_geom_torsion_atom_site_label_2
_geom_torsion_atom_site_label_3
_geom_torsion_atom_site_label_4
_geom_torsion
_geom_torsion_publ_flag
C10 Fe C1 C2 164.58(14) no
C6 Fe C1 C2 122.92(14) no
C4 Fe C1 C2 -81.36(14) no
C3 Fe C1 C2 -37.81(13) no
C5 Fe C1 C2 -118.77(18) no
C7 Fe C1 C2 81.07(16) no
C9 Fe C1 C2 -163.0(2) no
C8 Fe C1 C2 47.8(3) no
C10 Fe C1 C5 -76.65(16) no
C6 Fe C1 C5 -118.31(14) no
C4 Fe C1 C5 37.41(13) no
C3 Fe C1 C5 80.97(14) no
C7 Fe C1 C5 -160.15(14) no
C9 Fe C1 C5 -44.3(3) no
C8 Fe C1 C5 166.6(2) no
C2 Fe C1 C5 118.77(18) no
C10 Fe C1 C11 42.0(2) no
C6 Fe C1 C11 0.3(2) no
C4 Fe C1 C11 156.0(2) no
C3 Fe C1 C11 -160.4(2) no
C5 Fe C1 C11 118.6(2) no
C7 Fe C1 C11 -41.5(2) no
C9 Fe C1 C11 74.4(3) no
C8 Fe C1 C11 -74.8(3) no
C2 Fe C1 C11 -122.6(2) no
C5 C1 C2 C3 0.0(2) no
C11 C1 C2 C3 -177.75(19) no
Fe C1 C2 C3 58.89(14) no
C5 C1 C2 Fe -58.89(13) no
C11 C1 C2 Fe 123.4(2) no
C10 Fe C2 C1 -41.7(4) no
C6 Fe C2 C1 -76.45(16) no
C4 Fe C2 C1 81.99(14) no
C3 Fe C2 C1 119.55(19) no
C5 Fe C2 C1 37.92(12) no
C7 Fe C2 C1 -118.53(14) no
C9 Fe C2 C1 163.8(3) no
C8 Fe C2 C1 -161.31(13) no
C10 Fe C2 C3 -161.3(3) no
C6 Fe C2 C3 164.00(14) no
C4 Fe C2 C3 -37.56(14) no
C5 Fe C2 C3 -81.63(15) no
C7 Fe C2 C3 121.92(15) no
C9 Fe C2 C3 44.3(3) no
C8 Fe C2 C3 79.14(17) no
C1 Fe C2 C3 -119.55(19) no
C1 C2 C3 C4 0.0(2) no
Fe C2 C3 C4 59.53(15) no
C1 C2 C3 Fe -59.54(14) no
C10 Fe C3 C4 45.3(3) no
C6 Fe C3 C4 -164.8(2) no
C5 Fe C3 C4 -38.01(13) no
C7 Fe C3 C4 162.32(13) no
C9 Fe C3 C4 78.53(17) no
C8 Fe C3 C4 120.49(15) no
C2 Fe C3 C4 -119.06(19) no
C1 Fe C3 C4 -81.75(14) no
C10 Fe C3 C2 164.4(2) no
C6 Fe C3 C2 -45.7(3) no
C4 Fe C3 C2 119.06(19) no
C5 Fe C3 C2 81.05(14) no
C7 Fe C3 C2 -78.62(16) no
C9 Fe C3 C2 -162.41(14) no
C8 Fe C3 C2 -120.45(14) no
C1 Fe C3 C2 37.31(13) no
C2 C3 C4 C5 0.0(2) no
Fe C3 C4 C5 59.59(14) no
C2 C3 C4 Fe -59.58(15) no
C10 Fe C4 C3 -160.75(14) no
C6 Fe C4 C3 167.75(19) no
C5 Fe C4 C3 118.92(19) no
C7 Fe C4 C3 -48.5(3) no
C9 Fe C4 C3 -119.56(15) no
C8 Fe C4 C3 -78.72(17) no
C2 Fe C4 C3 38.09(13) no
C1 Fe C4 C3 81.71(14) no
C10 Fe C4 C5 80.33(15) no
C6 Fe C4 C5 48.8(3) no
C3 Fe C4 C5 -118.92(19) no
C7 Fe C4 C5 -167.4(2) no
C9 Fe C4 C5 121.52(14) no
C8 Fe C4 C5 162.36(14) no
C2 Fe C4 C5 -80.83(13) no
C1 Fe C4 C5 -37.20(12) no
C2 C1 C5 C4 0.0(2) no
C11 C1 C5 C4 177.84(18) no
Fe C1 C5 C4 -59.08(14) no
C2 C1 C5 Fe 59.09(13) no
C11 C1 C5 Fe -123.08(19) no
C3 C4 C5 C1 0.0(2) no
Fe C4 C5 C1 59.66(13) no
C3 C4 C5 Fe -59.67(15) no
C10 Fe C5 C1 122.13(13) no
C6 Fe C5 C1 80.40(15) no
C4 Fe C5 C1 -119.94(18) no
C3 Fe C5 C1 -82.24(14) no
C7 Fe C5 C1 49.0(3) no
C9 Fe C5 C1 162.98(13) no
C8 Fe C5 C1 -166.2(2) no
C2 Fe C5 C1 -37.86(12) no
C10 Fe C5 C4 -117.93(14) no
C6 Fe C5 C4 -159.67(14) no
C3 Fe C5 C4 37.70(13) no
C7 Fe C5 C4 168.9(2) no
C9 Fe C5 C4 -77.08(16) no
C8 Fe C5 C4 -46.3(3) no
C2 Fe C5 C4 82.08(14) no
C1 Fe C5 C4 119.94(18) no
C4 Fe C6 C10 43.7(3) no
C3 Fe C6 C10 -162.1(3) no
C5 Fe C6 C10 79.06(16) no
C7 Fe C6 C10 -118.7(2) no
C9 Fe C6 C10 -37.18(15) no
C8 Fe C6 C10 -80.65(16) no
C2 Fe C6 C10 163.00(14) no
C1 Fe C6 C10 121.43(14) no
C10 Fe C6 C7 118.7(2) no
C4 Fe C6 C7 162.3(2) no
C3 Fe C6 C7 -43.4(3) no
C5 Fe C6 C7 -162.27(13) no
C9 Fe C6 C7 81.49(16) no
C8 Fe C6 C7 38.01(14) no
C2 Fe C6 C7 -78.33(16) no
C1 Fe C6 C7 -119.90(14) no
C10 C6 C7 C8 0.1(2) no
Fe C6 C7 C8 -59.68(15) no
C10 C6 C7 Fe 59.82(15) no
C10 Fe C7 C6 -37.89(14) no
C4 Fe C7 C6 -159.0(2) no
C3 Fe C7 C6 164.58(13) no
C5 Fe C7 C6 43.2(3) no
C9 Fe C7 C6 -81.17(15) no
C8 Fe C7 C6 -118.8(2) no
C2 Fe C7 C6 121.65(14) no
C1 Fe C7 C6 78.90(15) no
C10 Fe C7 C8 80.89(16) no
C6 Fe C7 C8 118.8(2) no
C4 Fe C7 C8 -40.2(3) no
C3 Fe C7 C8 -76.65(17) no
C5 Fe C7 C8 162.0(2) no
C9 Fe C7 C8 37.61(15) no
C2 Fe C7 C8 -119.58(15) no
C1 Fe C7 C8 -162.32(14) no
C6 C7 C8 C9 -0.2(2) no
Fe C7 C8 C9 -59.81(15) no
C6 C7 C8 Fe 59.62(15) no
C10 Fe C8 C9 37.25(15) no
C6 Fe C8 C9 81.02(16) no
C4 Fe C8 C9 -76.15(17) no
C3 Fe C8 C9 -118.21(15) no
C5 Fe C8 C9 -41.7(3) no
C7 Fe C8 C9 118.7(2) no
C2 Fe C8 C9 -160.97(14) no
C1 Fe C8 C9 163.8(2) no
C10 Fe C8 C7 -81.48(16) no
C6 Fe C8 C7 -37.71(15) no
C4 Fe C8 C7 165.11(14) no
C3 Fe C8 C7 123.05(15) no
C5 Fe C8 C7 -160.5(3) no
C9 Fe C8 C7 -118.7(2) no
C2 Fe C8 C7 80.30(16) no
C1 Fe C8 C7 45.1(3) no
C7 C8 C9 C10 0.2(2) no
Fe C8 C9 C10 -59.45(16) no
C7 C8 C9 Fe 59.62(15) no
C6 Fe C9 C10 37.58(18) no
C4 Fe C9 C10 -118.54(17) no
C3 Fe C9 C10 -160.21(17) no
C5 Fe C9 C10 -76.79(19) no
C7 Fe C9 C10 81.29(18) no
C8 Fe C9 C10 119.4(2) no
C2 Fe C9 C10 167.1(2) no
C1 Fe C9 C10 -43.9(3) no
C10 Fe C9 C8 -119.4(2) no
C6 Fe C9 C8 -81.79(17) no
C4 Fe C9 C8 122.08(15) no
C3 Fe C9 C8 80.41(18) no
C5 Fe C9 C8 163.83(14) no
C7 Fe C9 C8 -38.08(15) no
C2 Fe C9 C8 47.7(3) no
C1 Fe C9 C8 -163.3(2) no
C8 C9 C10 C6 -0.1(3) no
Fe C9 C10 C6 -59.68(15) no
C8 C9 C10 Fe 59.60(15) no
C7 C6 C10 C9 0.0(2) no
Fe C6 C10 C9 59.96(16) no
C7 C6 C10 Fe -59.99(14) no
C6 Fe C10 C9 -119.4(2) no
C4 Fe C10 C9 79.05(19) no
C3 Fe C10 C9 46.4(3) no
C5 Fe C10 C9 121.47(16) no
C7 Fe C10 C9 -81.55(18) no
C8 Fe C10 C9 -37.43(17) no
C2 Fe C10 C9 -165.7(3) no
C1 Fe C10 C9 162.97(16) no
C4 Fe C10 C6 -161.55(14) no
C3 Fe C10 C6 165.8(2) no
C5 Fe C10 C6 -119.13(15) no
C7 Fe C10 C6 37.84(15) no
C9 Fe C10 C6 119.4(2) no
C8 Fe C10 C6 81.96(17) no
C2 Fe C10 C6 -46.3(4) no
C1 Fe C10 C6 -77.63(18) no
C2 C1 C11 C12 -26.5(3) no
C5 C1 C11 C12 156.11(19) no
Fe C1 C11 C12 66.2(3) no
C1 C11 C12 C13 -178.73(16) no
C14 O2 C13 O1 0.4(3) no
C14 O2 C13 C12 -178.75(16) no
C11 C12 C13 O1 5.8(3) no
C11 C12 C13 O2 -175.11(18) no
